data_4084383
loop_
_publ_author_name
'Townsend, Erik M.'
'Hyvl, Jakub'
'Forrest, William P.'
'Schrock, Richard R.'
'M\"uller, Peter'
'Hoveyda, Amir H.'

_publ_section_title
;
 Synthesis of Molybdenum and Tungsten Alkylidene Complexes That Contain
 Sterically Demanding Arenethiolate Ligands.
;
_journal_issue 19
_journal_name_full Organometallics
_journal_page_first 5334
_journal_page_last 5341
_journal_paper_doi 10.1021/om500655n
_journal_volume 33
_journal_year 2014
_chemical_formula_sum 'C61 H61 Mo N2 S'
_chemical_formula_weight 950.11
_chemical_name_systematic
; 
 ? 
;
_space_group_crystal_system triclinic
_space_group_IT_number 2
_space_group_name_Hall '-P 1'
_space_group_name_H-M_alt 'P -1'
_symmetry_space_group_name_Hall '-P 1'
_symmetry_space_group_name_H-M 'P -1'
_atom_sites_solution_hydrogens mixed
_atom_sites_solution_primary direct
_atom_sites_solution_secondary difmap
_audit_creation_method SHELXL-2012
_cell_angle_alpha 109.152(5)
_cell_angle_beta 103.201(6)
_cell_angle_gamma 100.459(5)
_cell_formula_units_Z 2
_cell_length_a 10.842(2)
_cell_length_b 14.437(3)
_cell_length_c 17.924(4)
_cell_measurement_reflns_used 9730
_cell_measurement_temperature 100(2)
_cell_measurement_theta_max 31.60
_cell_measurement_theta_min 2.50
_cell_volume 2477.9(9)
_computing_cell_refinement 'SAINT 7.46A (Bruker-AXS, 2011)'
_computing_data_collection 'APEX2 v2011.4.0 (Bruker-AXS, 2011)'
_computing_data_reduction 'SAINT 7.46A (Bruker-AXS, 2011)'
_computing_molecular_graphics 'Bruker SHELXTL'
_computing_publication_material 'Bruker SHELXTL'
_computing_structure_refinement 'SHELXL-2012 (Sheldrick, 2012)'
_computing_structure_solution 'SHELXS-97 (Sheldrick, 2008)'
_diffrn_ambient_temperature 100(2)
_diffrn_detector_area_resol_mean 8.3
_diffrn_measured_fraction_theta_full 0.995
_diffrn_measured_fraction_theta_max 0.983
_diffrn_measurement_device_type 'Bruker Smart APEX2 CCD'
_diffrn_measurement_method '\f and \w scans'
_diffrn_radiation_type MoK\a
_diffrn_radiation_wavelength 0.71073
_diffrn_reflns_av_R_equivalents 0.0430
_diffrn_reflns_av_unetI/netI 0.0383
_diffrn_reflns_Laue_measured_fraction_full 0.995
_diffrn_reflns_Laue_measured_fraction_max 0.983
_diffrn_reflns_limit_h_max 14
_diffrn_reflns_limit_h_min -15
_diffrn_reflns_limit_k_max 19
_diffrn_reflns_limit_k_min -20
_diffrn_reflns_limit_l_max 25
_diffrn_reflns_limit_l_min 0
_diffrn_reflns_number 14892
_diffrn_reflns_point_group_measured_fraction_full 0.995
_diffrn_reflns_point_group_measured_fraction_max 0.983
_diffrn_reflns_theta_full 25.242
_diffrn_reflns_theta_max 30.507
_diffrn_reflns_theta_min 1.265
_diffrn_source 'I\mS micro-focus sealed tube, multilayer optics'
_exptl_absorpt_coefficient_mu 0.348
_exptl_absorpt_correction_T_max 0.746251
_exptl_absorpt_correction_T_min 0.677014
_exptl_absorpt_correction_type multi-scan
_exptl_absorpt_process_details 'TWINABS (Sheldrick, 2009)'
_exptl_crystal_colour orange
_exptl_crystal_density_diffrn 1.273
_exptl_crystal_density_method 'not measured'
_exptl_crystal_description block
_exptl_crystal_F_000 998
_exptl_crystal_size_max 0.200
_exptl_crystal_size_mid 0.150
_exptl_crystal_size_min 0.110
_refine_diff_density_max 0.755
_refine_diff_density_min -0.776
_refine_diff_density_rms 0.086
_refine_ls_extinction_method none
_refine_ls_goodness_of_fit_ref 1.045
_refine_ls_hydrogen_treatment mixed
_refine_ls_matrix_type full
_refine_ls_number_parameters 603
_refine_ls_number_reflns 14892
_refine_ls_number_restraints 74
_refine_ls_restrained_S_all 1.051
_refine_ls_R_factor_all 0.0367
_refine_ls_R_factor_gt 0.0342
_refine_ls_shift/su_max 0.001
_refine_ls_shift/su_mean 0.000
_refine_ls_structure_factor_coef Fsqd
_refine_ls_weighting_details
; 
 w=1/[\s^2^(Fo^2^)+(0.0480P)^2^+1.8151P] 
 where P=(Fo^2^+2Fc^2^)/3 
;
_refine_ls_weighting_scheme calc
_refine_ls_wR_factor_gt 0.0929
_refine_ls_wR_factor_ref 0.0948
_reflns_Friedel_coverage 0.000
_reflns_number_gt 14212
_reflns_number_total 14892
_reflns_threshold_expression 'I > 2\s(I)'
_cod_data_source_file om500655n_si_001.cif
_cod_data_source_block X8_13174_t5
_cod_depositor_comments 'Adding full bibliography for 4084383--4084386.cif.'
_cod_database_code 4084383
_shelx_space_group_comment
; 
The symmetry employed for this shelxl refinement is uniquely defined 
by the following loop, which should always be used as a source of 
symmetry information in preference to the above space-group names. 
They are only intended as comments. 
;
_shelx_estimated_absorpt_t_min 0.934
_shelx_estimated_absorpt_t_max 0.963
_shelxl_version_number 2012-9

loop_
_space_group_symop_operation_xyz
'x, y, z'
'-x, -y, -z'

loop_
_atom_site_label
_atom_site_type_symbol
_atom_site_fract_x
_atom_site_fract_y
_atom_site_fract_z
_atom_site_U_iso_or_equiv
_atom_site_adp_type
_atom_site_occupancy
_atom_site_site_symmetry_order
_atom_site_calc_flag
_atom_site_refinement_flags_posn
_atom_site_refinement_flags_adp
_atom_site_refinement_flags_occupancy
_atom_site_disorder_assembly
_atom_site_disorder_group
Mo1 Mo 0.00191(2) 0.27753(2) 0.22469(2) 0.01034(4) Uani 1 1 d . . . . .
C1 C 0.1382(2) 0.36703(17) 0.32066(13) 0.0149(4) Uani 1 1 d D . . . .
H1 H 0.099(3) 0.4205(18) 0.3360(19) 0.018 Uiso 1 1 d D U . . .
C2 C 0.2784(2) 0.39159(17) 0.37540(13) 0.0160(4) Uani 1 1 d . . . . .
C3 C 0.3476(2) 0.31456(18) 0.33398(15) 0.0196(4) Uani 1 1 d . . . . .
H3A H 0.3055 0.2467 0.3308 0.029 Uiso 1 1 calc R U . . .
H3B H 0.4409 0.3358 0.3669 0.029 Uiso 1 1 calc R U . . .
H3C H 0.3406 0.3121 0.2778 0.029 Uiso 1 1 calc R U . . .
C4 C 0.2754(3) 0.3825(2) 0.45884(15) 0.0245(5) Uani 1 1 d . . . . .
H4A H 0.2208 0.4234 0.4828 0.037 Uiso 1 1 calc R U . . .
H4B H 0.3653 0.4075 0.4975 0.037 Uiso 1 1 calc R U . . .
H4C H 0.2382 0.3109 0.4490 0.037 Uiso 1 1 calc R U . . .
C5 C 0.3460(2) 0.50112(17) 0.38866(13) 0.0163(4) Uani 1 1 d . . . . .
C6 C 0.3454(3) 0.5848(2) 0.45502(17) 0.0285(5) Uani 1 1 d . . . . .
H6 H 0.3038 0.5737 0.4938 0.034 Uiso 1 1 calc R U . . .
C7 C 0.4047(3) 0.6844(2) 0.46588(18) 0.0327(6) Uani 1 1 d . . . . .
H7 H 0.4029 0.7402 0.5117 0.039 Uiso 1 1 calc R U . . .
C8 C 0.4656(3) 0.7024(2) 0.41068(17) 0.0297(6) Uani 1 1 d . . . . .
H8 H 0.5070 0.7702 0.4183 0.036 Uiso 1 1 calc R U . . .
C9 C 0.4657(3) 0.6202(2) 0.34377(18) 0.0324(6) Uani 1 1 d . . . . .
H9 H 0.5071 0.6319 0.3050 0.039 Uiso 1 1 calc R U . . .
C10 C 0.4061(3) 0.5204(2) 0.33234(16) 0.0259(5) Uani 1 1 d . . . . .
H10 H 0.4065 0.4650 0.2857 0.031 Uiso 1 1 calc R U . . .
N1 N 0.06624(17) 0.17571(14) 0.19251(11) 0.0123(3) Uani 1 1 d . . . . .
C11 C 0.11660(19) 0.09171(15) 0.17403(12) 0.0120(3) Uani 1 1 d . . . . .
C12 C 0.2027(2) 0.08523(15) 0.12512(13) 0.0124(3) Uani 1 1 d . . . . .
C17 C 0.2286(2) 0.16313(16) 0.08691(13) 0.0144(4) Uani 1 1 d . . . . .
H17 H 0.2354 0.2315 0.1285 0.017 Uiso 1 1 calc R U . . .
C18 C 0.1109(3) 0.13795(19) 0.00998(14) 0.0217(4) Uani 1 1 d . . . . .
H18A H 0.1022 0.0713 -0.0319 0.033 Uiso 1 1 calc R U . . .
H18B H 0.1253 0.1904 -0.0130 0.033 Uiso 1 1 calc R U . . .
H18C H 0.0300 0.1361 0.0258 0.033 Uiso 1 1 calc R U . . .
C19 C 0.3564(2) 0.1706(2) 0.06391(17) 0.0243(5) Uani 1 1 d . . . . .
H19A H 0.4304 0.1838 0.1128 0.036 Uiso 1 1 calc R U . . .
H19B H 0.3717 0.2265 0.0446 0.036 Uiso 1 1 calc R U . . .
H19C H 0.3492 0.1062 0.0196 0.036 Uiso 1 1 calc R U . . .
C13 C 0.2543(2) 0.00125(17) 0.10945(15) 0.0184(4) Uani 1 1 d . . . . .
H13 H 0.3133 -0.0049 0.0774 0.022 Uiso 1 1 calc R U . . .
C14 C 0.2205(2) -0.07319(19) 0.14007(16) 0.0214(4) Uani 1 1 d . . . . .
H14 H 0.2570 -0.1294 0.1292 0.026 Uiso 1 1 calc R U . . .
C15 C 0.1339(2) -0.06598(18) 0.18633(15) 0.0202(4) Uani 1 1 d . . . . .
H15 H 0.1106 -0.1183 0.2059 0.024 Uiso 1 1 calc R U . . .
C16 C 0.0802(2) 0.01589(17) 0.20490(13) 0.0166(4) Uani 1 1 d D . . . .
C20 C -0.0148(3) 0.02314(19) 0.25508(17) 0.0244(5) Uani 1 1 d D U . . .
H20A H -0.0370 0.0894 0.2636 0.029 Uiso 0.569(8) 1 calc R U P A 1
H20B H -0.0680 0.0675 0.2395 0.029 Uiso 0.431(8) 1 calc R U P A 2
C21 C -0.1415(5) -0.0616(6) 0.2135(5) 0.0417(17) Uani 0.569(8) 1 d D U P A 1
H21A H -0.1986 -0.0524 0.2490 0.063 Uiso 0.569(8) 1 calc R U P A 1
H21B H -0.1221 -0.1274 0.2043 0.063 Uiso 0.569(8) 1 calc R U P A 1
H21C H -0.1863 -0.0601 0.1600 0.063 Uiso 0.569(8) 1 calc R U P A 1
C22 C 0.0543(6) 0.0245(6) 0.3420(3) 0.0362(12) Uani 0.569(8) 1 d D U P A 1
H22A H -0.0069 0.0297 0.3749 0.054 Uiso 0.569(8) 1 calc R U P A 1
H22B H 0.1328 0.0833 0.3708 0.054 Uiso 0.569(8) 1 calc R U P A 1
H22C H 0.0803 -0.0386 0.3351 0.054 Uiso 0.569(8) 1 calc R U P A 1
C21A C -0.1133(8) -0.0818(6) 0.2282(7) 0.0417(17) Uani 0.431(8) 1 d D U P A 2
H21D H -0.1519 -0.1114 0.1676 0.063 Uiso 0.431(8) 1 calc R U P A 2
H21E H -0.1835 -0.0737 0.2538 0.063 Uiso 0.431(8) 1 calc R U P A 2
H21F H -0.0674 -0.1271 0.2460 0.063 Uiso 0.431(8) 1 calc R U P A 2
C22A C 0.0472(8) 0.0726(7) 0.3454(3) 0.0362(12) Uani 0.431(8) 1 d D U P A 2
H22D H -0.0214 0.0744 0.3729 0.054 Uiso 0.431(8) 1 calc R U P A 2
H22E H 0.0996 0.1425 0.3599 0.054 Uiso 0.431(8) 1 calc R U P A 2
H22F H 0.1047 0.0341 0.3638 0.054 Uiso 0.431(8) 1 calc R U P A 2
S1 S 0.00351(5) 0.34821(4) 0.12264(3) 0.01353(9) Uani 1 1 d . . . . .
C31 C 0.0568(2) 0.48450(15) 0.16628(12) 0.0123(3) Uani 1 1 d . . . . .
C32 C 0.1571(2) 0.53238(16) 0.14252(12) 0.0122(3) Uani 1 1 d . . . . .
C33 C 0.2093(2) 0.63980(16) 0.18065(13) 0.0127(4) Uani 1 1 d . . . . .
C34 C 0.1592(2) 0.69495(16) 0.24129(12) 0.0134(4) Uani 1 1 d . . . . .
H34 H 0.1985 0.7664 0.2698 0.016 Uiso 1 1 calc R U . . .
C35 C 0.0537(2) 0.64865(15) 0.26126(13) 0.0132(4) Uani 1 1 d . . . . .
C36 C 0.00020(19) 0.54179(15) 0.22261(14) 0.0128(3) Uani 1 1 d . . . . .
C37 C 0.2082(2) 0.47162(16) 0.07680(13) 0.0128(4) Uani 1 1 d . . . . .
C38 C 0.1232(2) 0.41572(17) -0.00435(13) 0.0150(4) Uani 1 1 d . . . . .
H38 H 0.0323 0.4128 -0.0165 0.018 Uiso 1 1 calc R U . . .
C39 C 0.1703(2) 0.36442(18) -0.06735(14) 0.0195(4) Uani 1 1 d . . . . .
H39 H 0.1114 0.3261 -0.1220 0.023 Uiso 1 1 calc R U . . .
C40 C 0.3039(3) 0.36924(19) -0.05034(15) 0.0214(4) Uani 1 1 d . . . . .
H40 H 0.3368 0.3355 -0.0934 0.026 Uiso 1 1 calc R U . . .
C41 C 0.3888(2) 0.42408(18) 0.03048(15) 0.0198(4) Uani 1 1 d . . . . .
H41 H 0.4798 0.4270 0.0425 0.024 Uiso 1 1 calc R U . . .
C42 C 0.3413(2) 0.47462(17) 0.09375(14) 0.0162(4) Uani 1 1 d . . . . .
H42 H 0.3998 0.5113 0.1487 0.019 Uiso 1 1 calc R U . . .
C43 C 0.3130(2) 0.69896(16) 0.15885(13) 0.0135(4) Uani 1 1 d . . . . .
C44 C 0.3056(2) 0.68343(16) 0.07610(14) 0.0153(4) Uani 1 1 d . . . . .
H44 H 0.2350 0.6311 0.0320 0.018 Uiso 1 1 calc R U . . .
C45 C 0.4005(2) 0.74385(18) 0.05799(14) 0.0186(4) Uani 1 1 d . . . . .
H45 H 0.3945 0.7325 0.0018 0.022 Uiso 1 1 calc R U . . .
C46 C 0.5042(2) 0.82104(19) 0.12215(16) 0.0216(4) Uani 1 1 d . . . . .
H46 H 0.5695 0.8619 0.1099 0.026 Uiso 1 1 calc R U . . .
C47 C 0.5117(2) 0.83787(19) 0.20420(16) 0.0224(5) Uani 1 1 d . . . . .
H47 H 0.5817 0.8910 0.2480 0.027 Uiso 1 1 calc R U . . .
C48 C 0.4175(2) 0.77749(17) 0.22271(16) 0.0177(4) Uani 1 1 d . . . . .
H48 H 0.4239 0.7895 0.2790 0.021 Uiso 1 1 calc R U . . .
C49 C -0.0005(2) 0.71598(16) 0.32045(13) 0.0155(4) Uani 1 1 d . . . . .
C50 C 0.0832(2) 0.78527(18) 0.39803(14) 0.0214(4) Uani 1 1 d . . . . .
H50 H 0.1744 0.7889 0.4131 0.026 Uiso 1 1 calc R U . . .
C51 C 0.0347(3) 0.8493(2) 0.45371(16) 0.0293(6) Uani 1 1 d . . . . .
H51 H 0.0927 0.8954 0.5068 0.035 Uiso 1 1 calc R U . . .
C52 C -0.0976(3) 0.8464(2) 0.43226(17) 0.0273(5) Uani 1 1 d . . . . .
H52 H -0.1304 0.8905 0.4702 0.033 Uiso 1 1 calc R U . . .
C53 C -0.1817(3) 0.7784(2) 0.35476(17) 0.0251(5) Uani 1 1 d . . . . .
H53 H -0.2723 0.7765 0.3397 0.030 Uiso 1 1 calc R U . . .
C54 C -0.1347(2) 0.71270(18) 0.29865(15) 0.0202(4) Uani 1 1 d . . . . .
H54 H -0.1933 0.6660 0.2460 0.024 Uiso 1 1 calc R U . . .
C55 C -0.1162(2) 0.49161(16) 0.24048(13) 0.0152(4) Uani 1 1 d . . . . .
C56 C -0.1129(3) 0.50170(18) 0.32124(15) 0.0202(4) Uani 1 1 d . . . . .
H56 H -0.0343 0.5397 0.3662 0.024 Uiso 1 1 calc R U . . .
C57 C -0.2246(3) 0.4561(2) 0.33582(18) 0.0287(6) Uani 1 1 d . . . . .
H57 H -0.2214 0.4621 0.3907 0.034 Uiso 1 1 calc R U . . .
C58 C -0.3399(3) 0.4022(2) 0.2711(2) 0.0317(6) Uani 1 1 d . . . . .
H58 H -0.4155 0.3707 0.2815 0.038 Uiso 1 1 calc R U . . .
C59 C -0.3456(3) 0.3937(2) 0.1909(2) 0.0278(5) Uani 1 1 d . . . . .
H59 H -0.4255 0.3578 0.1466 0.033 Uiso 1 1 calc R U . . .
C60 C -0.2344(2) 0.43791(18) 0.17559(15) 0.0206(4) Uani 1 1 d . . . . .
H60 H -0.2384 0.4317 0.1206 0.025 Uiso 1 1 calc R U . . .
N2 N -0.15690(18) 0.23105(14) 0.26087(12) 0.0162(3) Uani 1 1 d . . . . .
C61 C -0.2821(2) 0.1320(2) 0.10820(16) 0.0230(5) Uani 1 1 d . . . . .
H61A H -0.3692 0.0845 0.0741 0.034 Uiso 1 1 calc R U . . .
H61B H -0.2135 0.0989 0.0966 0.034 Uiso 1 1 calc R U . . .
H61C H -0.2708 0.1931 0.0950 0.034 Uiso 1 1 calc R U . . .
C62 C -0.2714(2) 0.16198(18) 0.19848(15) 0.0193(4) Uani 1 1 d . . . . .
C63 C -0.3607(2) 0.1307(2) 0.23411(19) 0.0277(5) Uani 1 1 d . . . . .
H63 H -0.4464 0.0845 0.2058 0.033 Uiso 1 1 calc R U . . .
C64 C -0.3010(3) 0.1806(2) 0.32213(19) 0.0291(6) Uani 1 1 d . . . . .
H64 H -0.3402 0.1734 0.3630 0.035 Uiso 1 1 calc R U . . .
C65 C -0.1773(2) 0.24055(19) 0.33724(15) 0.0205(4) Uani 1 1 d . . . . .
C66 C -0.0760(3) 0.3056(2) 0.41933(16) 0.0271(5) Uani 1 1 d . . . . .
H66A H -0.1154 0.3089 0.4639 0.041 Uiso 1 1 calc R U . . .
H66B H -0.0444 0.3746 0.4211 0.041 Uiso 1 1 calc R U . . .
H66C H -0.0019 0.2760 0.4268 0.041 Uiso 1 1 calc R U . . .
C1S C 0.5785(5) 1.0088(3) 0.4509(3) 0.0566(10) Uani 1 1 d . . . . .
H1S H 0.6337 1.0152 0.4177 0.068 Uiso 1 1 calc R U . . .
C2S C 0.4492(5) 1.0073(3) 0.4244(3) 0.0608(11) Uani 1 1 d . . . . .
H2S H 0.4142 1.0120 0.3725 0.073 Uiso 1 1 calc R U . . .
C3S C 0.3704(4) 0.9992(3) 0.4733(3) 0.0604(12) Uani 1 1 d . . . . .
H3S H 0.2808 0.9989 0.4554 0.072 Uiso 1 1 calc R U . . .

loop_
_atom_site_aniso_label
_atom_site_aniso_U_11
_atom_site_aniso_U_22
_atom_site_aniso_U_33
_atom_site_aniso_U_23
_atom_site_aniso_U_13
_atom_site_aniso_U_12
Mo1 0.01111(7) 0.00966(7) 0.01148(7) 0.00422(6) 0.00491(7) 0.00367(5)
C1 0.0149(9) 0.0161(10) 0.0133(9) 0.0043(7) 0.0064(7) 0.0037(7)
C2 0.0155(9) 0.0180(10) 0.0124(8) 0.0052(8) 0.0025(7) 0.0036(8)
C3 0.0178(10) 0.0189(11) 0.0202(10) 0.0059(8) 0.0038(8) 0.0063(8)
C4 0.0275(12) 0.0264(12) 0.0156(10) 0.0077(9) 0.0034(9) 0.0036(10)
C5 0.0134(9) 0.0173(10) 0.0151(9) 0.0052(8) 0.0011(7) 0.0034(7)
C6 0.0356(14) 0.0223(12) 0.0268(12) 0.0047(10) 0.0161(11) 0.0070(10)
C7 0.0433(16) 0.0186(12) 0.0268(13) -0.0007(10) 0.0086(12) 0.0077(11)
C8 0.0356(14) 0.0171(12) 0.0276(12) 0.0079(10) -0.0011(11) 0.0023(10)
C9 0.0428(16) 0.0281(14) 0.0282(13) 0.0148(11) 0.0129(12) 0.0044(12)
C10 0.0361(14) 0.0213(12) 0.0200(11) 0.0062(9) 0.0120(10) 0.0065(10)
N1 0.0130(7) 0.0129(8) 0.0132(7) 0.0063(6) 0.0060(6) 0.0040(6)
C11 0.0113(8) 0.0114(9) 0.0124(8) 0.0039(7) 0.0029(7) 0.0035(7)
C12 0.0141(9) 0.0086(8) 0.0142(8) 0.0035(7) 0.0057(7) 0.0024(7)
C17 0.0153(9) 0.0124(9) 0.0170(9) 0.0055(7) 0.0078(8) 0.0043(7)
C18 0.0274(12) 0.0200(11) 0.0170(10) 0.0085(8) 0.0052(9) 0.0049(9)
C19 0.0227(11) 0.0213(12) 0.0357(13) 0.0134(10) 0.0187(10) 0.0054(9)
C13 0.0179(10) 0.0176(10) 0.0235(10) 0.0080(8) 0.0104(8) 0.0084(8)
C14 0.0225(11) 0.0188(11) 0.0297(12) 0.0113(9) 0.0113(9) 0.0135(9)
C15 0.0260(11) 0.0155(10) 0.0277(11) 0.0135(9) 0.0124(9) 0.0113(9)
C16 0.0195(9) 0.0171(10) 0.0200(10) 0.0117(8) 0.0099(8) 0.0077(8)
C20 0.0338(13) 0.0237(12) 0.0351(12) 0.0205(10) 0.0256(11) 0.0168(10)
C21 0.015(2) 0.072(3) 0.031(3) 0.014(2) 0.010(2) 0.004(2)
C22 0.042(2) 0.038(3) 0.0215(15) 0.001(2) 0.0173(14) 0.005(3)
C21A 0.015(2) 0.072(3) 0.031(3) 0.014(2) 0.010(2) 0.004(2)
C22A 0.042(2) 0.038(3) 0.0215(15) 0.001(2) 0.0173(14) 0.005(3)
S1 0.0189(2) 0.0098(2) 0.0125(2) 0.00450(17) 0.00590(18) 0.00391(18)
C31 0.0152(9) 0.0110(9) 0.0113(8) 0.0044(7) 0.0045(7) 0.0047(7)
C32 0.0128(8) 0.0122(9) 0.0131(8) 0.0054(7) 0.0051(7) 0.0046(7)
C33 0.0132(8) 0.0125(9) 0.0148(9) 0.0069(7) 0.0054(7) 0.0047(7)
C34 0.0165(9) 0.0102(9) 0.0143(9) 0.0047(7) 0.0061(7) 0.0040(7)
C35 0.0172(9) 0.0102(9) 0.0136(8) 0.0051(7) 0.0054(7) 0.0047(7)
C36 0.0143(8) 0.0125(9) 0.0138(8) 0.0068(7) 0.0057(8) 0.0042(7)
C37 0.0160(9) 0.0094(9) 0.0153(9) 0.0055(7) 0.0070(7) 0.0046(7)
C38 0.0163(9) 0.0157(10) 0.0161(9) 0.0079(8) 0.0067(7) 0.0062(8)
C39 0.0265(11) 0.0187(11) 0.0165(9) 0.0077(8) 0.0092(8) 0.0092(9)
C40 0.0301(12) 0.0221(11) 0.0231(11) 0.0121(9) 0.0182(9) 0.0145(9)
C41 0.0195(10) 0.0208(11) 0.0274(11) 0.0124(9) 0.0133(9) 0.0117(8)
C42 0.0166(9) 0.0151(10) 0.0209(10) 0.0085(8) 0.0084(8) 0.0076(8)
C43 0.0157(9) 0.0112(9) 0.0173(9) 0.0069(7) 0.0080(8) 0.0059(7)
C44 0.0192(10) 0.0126(9) 0.0190(9) 0.0074(8) 0.0101(8) 0.0077(8)
C45 0.0216(10) 0.0190(11) 0.0221(10) 0.0100(8) 0.0130(9) 0.0097(8)
C46 0.0197(10) 0.0198(11) 0.0306(12) 0.0121(9) 0.0145(9) 0.0053(8)
C47 0.0150(9) 0.0217(11) 0.0276(12) 0.0085(9) 0.0063(8) 0.0006(8)
C48 0.0172(9) 0.0172(10) 0.0197(9) 0.0075(9) 0.0075(9) 0.0039(8)
C49 0.0229(10) 0.0111(9) 0.0168(9) 0.0062(7) 0.0112(8) 0.0069(8)
C50 0.0263(11) 0.0180(11) 0.0169(10) 0.0018(8) 0.0082(9) 0.0063(9)
C51 0.0380(14) 0.0253(13) 0.0196(11) -0.0003(9) 0.0123(10) 0.0098(11)
C52 0.0406(15) 0.0226(12) 0.0272(12) 0.0088(10) 0.0227(11) 0.0150(11)
C53 0.0288(12) 0.0240(12) 0.0324(13) 0.0126(10) 0.0191(10) 0.0145(10)
C54 0.0229(11) 0.0191(11) 0.0217(10) 0.0069(8) 0.0110(9) 0.0100(9)
C55 0.0180(9) 0.0114(9) 0.0205(10) 0.0072(8) 0.0107(8) 0.0060(7)
C56 0.0307(12) 0.0156(10) 0.0220(10) 0.0082(8) 0.0177(9) 0.0104(9)
C57 0.0427(15) 0.0258(13) 0.0357(14) 0.0171(11) 0.0315(13) 0.0177(11)
C58 0.0281(13) 0.0276(13) 0.0546(18) 0.0210(13) 0.0295(13) 0.0128(11)
C59 0.0179(11) 0.0204(12) 0.0452(15) 0.0118(11) 0.0124(11) 0.0041(9)
C60 0.0194(10) 0.0181(11) 0.0244(11) 0.0079(9) 0.0084(9) 0.0040(8)
N2 0.0173(8) 0.0160(9) 0.0190(8) 0.0078(7) 0.0095(7) 0.0063(7)
C61 0.0154(10) 0.0219(12) 0.0244(11) 0.0036(9) 0.0035(9) 0.0017(8)
C62 0.0165(10) 0.0155(10) 0.0268(11) 0.0080(8) 0.0083(8) 0.0050(8)
C63 0.0209(11) 0.0224(12) 0.0414(15) 0.0120(11) 0.0158(11) 0.0022(9)
C64 0.0303(13) 0.0306(14) 0.0392(15) 0.0210(12) 0.0234(12) 0.0080(11)
C65 0.0224(11) 0.0224(11) 0.0248(11) 0.0134(9) 0.0151(9) 0.0072(9)
C66 0.0312(13) 0.0351(14) 0.0214(11) 0.0143(10) 0.0147(10) 0.0098(11)
C1S 0.060(3) 0.039(2) 0.062(3) 0.0125(18) 0.020(2) 0.0060(17)
C2S 0.068(3) 0.037(2) 0.058(2) 0.0105(18) 0.003(2) 0.0029(18)
C3S 0.0345(18) 0.041(2) 0.082(3) 0.008(2) 0.0007(19) 0.0064(15)

loop_
_atom_type_symbol
_atom_type_description
_atom_type_scat_dispersion_real
_atom_type_scat_dispersion_imag
_atom_type_scat_source
C C 0.0033 0.0016 'International Tables Vol C Tables 4.2.6.8 and 6.1.1.4'
H H 0.0000 0.0000 'International Tables Vol C Tables 4.2.6.8 and 6.1.1.4'
N N 0.0061 0.0033 'International Tables Vol C Tables 4.2.6.8 and 6.1.1.4'
S S 0.1246 0.1234 'International Tables Vol C Tables 4.2.6.8 and 6.1.1.4'
Mo Mo -1.6832 0.6857 'International Tables Vol C Tables 4.2.6.8 and 6.1.1.4'

loop_
_geom_angle_atom_site_label_1
_geom_angle_atom_site_label_2
_geom_angle_atom_site_label_3
_geom_angle
_geom_angle_site_symmetry_1
_geom_angle_site_symmetry_3
N1 Mo1 C1 101.36(9) . .
N1 Mo1 N2 108.21(8) . .
C1 Mo1 N2 107.43(9) . .
N1 Mo1 S1 103.46(6) . .
C1 Mo1 S1 106.65(7) . .
N2 Mo1 S1 126.91(6) . .
C2 C1 Mo1 147.74(16) . .
C2 C1 H1 113.7(19) . .
Mo1 C1 H1 98.3(19) . .
C1 C2 C5 106.04(18) . .
C1 C2 C3 110.37(18) . .
C5 C2 C3 112.36(18) . .
C1 C2 C4 109.03(18) . .
C5 C2 C4 111.30(18) . .
C3 C2 C4 107.72(19) . .
C2 C3 H3A 109.5 . .
C2 C3 H3B 109.5 . .
H3A C3 H3B 109.5 . .
C2 C3 H3C 109.5 . .
H3A C3 H3C 109.5 . .
H3B C3 H3C 109.5 . .
C2 C4 H4A 109.5 . .
C2 C4 H4B 109.5 . .
H4A C4 H4B 109.5 . .
C2 C4 H4C 109.5 . .
H4A C4 H4C 109.5 . .
H4B C4 H4C 109.5 . .
C6 C5 C10 117.6(2) . .
C6 C5 C2 121.6(2) . .
C10 C5 C2 120.7(2) . .
C5 C6 C7 121.5(2) . .
C5 C6 H6 119.3 . .
C7 C6 H6 119.3 . .
C8 C7 C6 120.4(2) . .
C8 C7 H7 119.8 . .
C6 C7 H7 119.8 . .
C7 C8 C9 118.9(3) . .
C7 C8 H8 120.5 . .
C9 C8 H8 120.5 . .
C8 C9 C10 121.0(3) . .
C8 C9 H9 119.5 . .
C10 C9 H9 119.5 . .
C5 C10 C9 120.6(2) . .
C5 C10 H10 119.7 . .
C9 C10 H10 119.7 . .
C11 N1 Mo1 173.87(15) . .
N1 C11 C16 118.96(18) . .
N1 C11 C12 118.83(18) . .
C16 C11 C12 122.21(19) . .
C13 C12 C11 117.43(19) . .
C13 C12 C17 122.27(18) . .
C11 C12 C17 120.16(18) . .
C12 C17 C19 113.51(19) . .
C12 C17 C18 109.39(18) . .
C19 C17 C18 110.09(19) . .
C12 C17 H17 107.9 . .
C19 C17 H17 107.9 . .
C18 C17 H17 107.9 . .
C17 C18 H18A 109.5 . .
C17 C18 H18B 109.5 . .
H18A C18 H18B 109.5 . .
C17 C18 H18C 109.5 . .
H18A C18 H18C 109.5 . .
H18B C18 H18C 109.5 . .
C17 C19 H19A 109.5 . .
C17 C19 H19B 109.5 . .
H19A C19 H19B 109.5 . .
C17 C19 H19C 109.5 . .
H19A C19 H19C 109.5 . .
H19B C19 H19C 109.5 . .
C14 C13 C12 120.9(2) . .
C14 C13 H13 119.5 . .
C12 C13 H13 119.5 . .
C15 C14 C13 120.4(2) . .
C15 C14 H14 119.8 . .
C13 C14 H14 119.8 . .
C14 C15 C16 121.6(2) . .
C14 C15 H15 119.2 . .
C16 C15 H15 119.2 . .
C15 C16 C11 117.4(2) . .
C15 C16 C20 121.4(2) . .
C11 C16 C20 121.21(19) . .
C22A C20 C16 115.0(4) . .
C21 C20 C16 113.5(4) . .
C22A C20 C21A 112.7(5) . .
C16 C20 C21A 110.5(4) . .
C21 C20 C22 109.9(4) . .
C16 C20 C22 109.2(3) . .
C21 C20 H20A 108.0 . .
C16 C20 H20A 108.0 . .
C22 C20 H20A 108.0 . .
C22A C20 H20B 106.0 . .
C16 C20 H20B 106.0 . .
C21A C20 H20B 106.0 . .
C20 C21 H21A 109.5 . .
C20 C21 H21B 109.5 . .
H21A C21 H21B 109.5 . .
C20 C21 H21C 109.5 . .
H21A C21 H21C 109.5 . .
H21B C21 H21C 109.5 . .
C20 C22 H22A 109.5 . .
C20 C22 H22B 109.5 . .
H22A C22 H22B 109.5 . .
C20 C22 H22C 109.5 . .
H22A C22 H22C 109.5 . .
H22B C22 H22C 109.5 . .
C20 C21A H21D 109.5 . .
C20 C21A H21E 109.5 . .
H21D C21A H21E 109.5 . .
C20 C21A H21F 109.5 . .
H21D C21A H21F 109.5 . .
H21E C21A H21F 109.5 . .
C20 C22A H22D 109.5 . .
C20 C22A H22E 109.5 . .
H22D C22A H22E 109.5 . .
C20 C22A H22F 109.5 . .
H22D C22A H22F 109.5 . .
H22E C22A H22F 109.5 . .
C31 S1 Mo1 112.66(7) . .
C32 C31 C36 121.42(18) . .
C32 C31 S1 117.39(15) . .
C36 C31 S1 121.19(15) . .
C31 C32 C33 119.08(18) . .
C31 C32 C37 121.13(18) . .
C33 C32 C37 119.79(18) . .
C34 C33 C32 118.75(19) . .
C34 C33 C43 117.46(18) . .
C32 C33 C43 123.78(18) . .
C35 C34 C33 122.42(19) . .
C35 C34 H34 118.8 . .
C33 C34 H34 118.8 . .
C34 C35 C36 118.93(18) . .
C34 C35 C49 117.92(18) . .
C36 C35 C49 123.10(19) . .
C35 C36 C31 119.07(18) . .
C35 C36 C55 119.60(18) . .
C31 C36 C55 121.32(18) . .
C42 C37 C38 118.83(19) . .
C42 C37 C32 121.09(19) . .
C38 C37 C32 119.96(18) . .
C39 C38 C37 120.9(2) . .
C39 C38 H38 119.6 . .
C37 C38 H38 119.6 . .
C38 C39 C40 120.0(2) . .
C38 C39 H39 120.0 . .
C40 C39 H39 120.0 . .
C39 C40 C41 119.4(2) . .
C39 C40 H40 120.3 . .
C41 C40 H40 120.3 . .
C42 C41 C40 120.6(2) . .
C42 C41 H41 119.7 . .
C40 C41 H41 119.7 . .
C41 C42 C37 120.3(2) . .
C41 C42 H42 119.8 . .
C37 C42 H42 119.8 . .
C48 C43 C44 118.4(2) . .
C48 C43 C33 119.20(19) . .
C44 C43 C33 122.23(19) . .
C45 C44 C43 120.8(2) . .
C45 C44 H44 119.6 . .
C43 C44 H44 119.6 . .
C44 C45 C46 120.1(2) . .
C44 C45 H45 120.0 . .
C46 C45 H45 120.0 . .
C47 C46 C45 119.6(2) . .
C47 C46 H46 120.2 . .
C45 C46 H46 120.2 . .
C46 C47 C48 120.5(2) . .
C46 C47 H47 119.7 . .
C48 C47 H47 119.7 . .
C47 C48 C43 120.5(2) . .
C47 C48 H48 119.7 . .
C43 C48 H48 119.7 . .
C50 C49 C54 118.9(2) . .
C50 C49 C35 119.9(2) . .
C54 C49 C35 121.2(2) . .
C51 C50 C49 120.7(2) . .
C51 C50 H50 119.7 . .
C49 C50 H50 119.7 . .
C52 C51 C50 120.5(2) . .
C52 C51 H51 119.8 . .
C50 C51 H51 119.8 . .
C51 C52 C53 119.3(2) . .
C51 C52 H52 120.3 . .
C53 C52 H52 120.3 . .
C52 C53 C54 120.8(2) . .
C52 C53 H53 119.6 . .
C54 C53 H53 119.6 . .
C53 C54 C49 119.8(2) . .
C53 C54 H54 120.1 . .
C49 C54 H54 120.1 . .
C56 C55 C60 118.9(2) . .
C56 C55 C36 121.6(2) . .
C60 C55 C36 119.33(19) . .
C57 C56 C55 120.0(2) . .
C57 C56 H56 120.0 . .
C55 C56 H56 120.0 . .
C58 C57 C56 120.5(2) . .
C58 C57 H57 119.8 . .
C56 C57 H57 119.8 . .
C57 C58 C59 120.1(2) . .
C57 C58 H58 119.9 . .
C59 C58 H58 119.9 . .
C60 C59 C58 119.9(3) . .
C60 C59 H59 120.1 . .
C58 C59 H59 120.1 . .
C59 C60 C55 120.6(2) . .
C59 C60 H60 119.7 . .
C55 C60 H60 119.7 . .
C65 N2 C62 106.92(19) . .
C65 N2 Mo1 134.99(16) . .
C62 N2 Mo1 117.45(15) . .
C62 C61 H61A 109.5 . .
C62 C61 H61B 109.5 . .
H61A C61 H61B 109.5 . .
C62 C61 H61C 109.5 . .
H61A C61 H61C 109.5 . .
H61B C61 H61C 109.5 . .
C63 C62 N2 109.5(2) . .
C63 C62 C61 129.4(2) . .
N2 C62 C61 121.2(2) . .
C62 C63 C64 107.1(2) . .
C62 C63 H63 126.5 . .
C64 C63 H63 126.5 . .
C65 C64 C63 108.0(2) . .
C65 C64 H64 126.0 . .
C63 C64 H64 126.0 . .
C64 C65 N2 108.6(2) . .
C64 C65 C66 128.0(2) . .
N2 C65 C66 123.4(2) . .
C65 C66 H66A 109.5 . .
C65 C66 H66B 109.5 . .
H66A C66 H66B 109.5 . .
C65 C66 H66C 109.5 . .
H66A C66 H66C 109.5 . .
H66B C66 H66C 109.5 . .
C2S C1S C3S 120.3(4) . 2_676
C2S C1S H1S 119.9 . .
C3S C1S H1S 119.9 2_676 .
C1S C2S C3S 119.5(5) . .
C1S C2S H2S 120.3 . .
C3S C2S H2S 120.3 . .
C2S C3S C1S 120.2(4) . 2_676
C2S C3S H3S 119.9 . .
C1S C3S H3S 119.9 2_676 .

loop_
_geom_bond_atom_site_label_1
_geom_bond_atom_site_label_2
_geom_bond_distance
_geom_bond_site_symmetry_2
Mo1 N1 1.7262(18) .
Mo1 C1 1.871(2) .
Mo1 N2 2.0522(18) .
Mo1 S1 2.3708(7) .
C1 C2 1.515(3) .
C1 H1 0.944(17) .
C2 C5 1.532(3) .
C2 C3 1.539(3) .
C2 C4 1.551(3) .
C3 H3A 0.9800 .
C3 H3B 0.9800 .
C3 H3C 0.9800 .
C4 H4A 0.9800 .
C4 H4B 0.9800 .
C4 H4C 0.9800 .
C5 C6 1.392(3) .
C5 C10 1.393(3) .
C6 C7 1.395(4) .
C6 H6 0.9500 .
C7 C8 1.374(4) .
C7 H7 0.9500 .
C8 C9 1.384(4) .
C8 H8 0.9500 .
C9 C10 1.394(4) .
C9 H9 0.9500 .
C10 H10 0.9500 .
N1 C11 1.392(3) .
C11 C16 1.414(3) .
C11 C12 1.415(3) .
C12 C13 1.398(3) .
C12 C17 1.514(3) .
C17 C19 1.529(3) .
C17 C18 1.537(3) .
C17 H17 1.0000 .
C18 H18A 0.9800 .
C18 H18B 0.9800 .
C18 H18C 0.9800 .
C19 H19A 0.9800 .
C19 H19B 0.9800 .
C19 H19C 0.9800 .
C13 C14 1.388(3) .
C13 H13 0.9500 .
C14 C15 1.383(3) .
C14 H14 0.9500 .
C15 C16 1.388(3) .
C15 H15 0.9500 .
C16 C20 1.510(3) .
C20 C22A 1.467(6) .
C20 C21 1.504(5) .
C20 C21A 1.538(6) .
C20 C22 1.559(5) .
C20 H20A 1.0000 .
C20 H20B 1.0000 .
C21 H21A 0.9800 .
C21 H21B 0.9800 .
C21 H21C 0.9800 .
C22 H22A 0.9800 .
C22 H22B 0.9800 .
C22 H22C 0.9800 .
C21A H21D 0.9800 .
C21A H21E 0.9800 .
C21A H21F 0.9800 .
C22A H22D 0.9800 .
C22A H22E 0.9800 .
C22A H22F 0.9800 .
S1 C31 1.786(2) .
C31 C32 1.405(3) .
C31 C36 1.414(3) .
C32 C33 1.415(3) .
C32 C37 1.503(3) .
C33 C34 1.403(3) .
C33 C43 1.489(3) .
C34 C35 1.396(3) .
C34 H34 0.9500 .
C35 C36 1.410(3) .
C35 C49 1.494(3) .
C36 C55 1.492(3) .
C37 C42 1.395(3) .
C37 C38 1.401(3) .
C38 C39 1.391(3) .
C38 H38 0.9500 .
C39 C40 1.394(3) .
C39 H39 0.9500 .
C40 C41 1.395(4) .
C40 H40 0.9500 .
C41 C42 1.395(3) .
C41 H41 0.9500 .
C42 H42 0.9500 .
C43 C48 1.403(3) .
C43 C44 1.406(3) .
C44 C45 1.392(3) .
C44 H44 0.9500 .
C45 C46 1.394(3) .
C45 H45 0.9500 .
C46 C47 1.390(4) .
C46 H46 0.9500 .
C47 C48 1.391(3) .
C47 H47 0.9500 .
C48 H48 0.9500 .
C49 C50 1.392(3) .
C49 C54 1.405(3) .
C50 C51 1.392(3) .
C50 H50 0.9500 .
C51 C52 1.387(4) .
C51 H51 0.9500 .
C52 C53 1.388(4) .
C52 H52 0.9500 .
C53 C54 1.398(3) .
C53 H53 0.9500 .
C54 H54 0.9500 .
C55 C56 1.398(3) .
C55 C60 1.401(3) .
C56 C57 1.392(3) .
C56 H56 0.9500 .
C57 C58 1.381(4) .
C57 H57 0.9500 .
C58 C59 1.389(4) .
C58 H58 0.9500 .
C59 C60 1.386(3) .
C59 H59 0.9500 .
C60 H60 0.9500 .
N2 C65 1.402(3) .
N2 C62 1.404(3) .
C61 C62 1.502(3) .
C61 H61A 0.9800 .
C61 H61B 0.9800 .
C61 H61C 0.9800 .
C62 C63 1.365(3) .
C63 C64 1.430(4) .
C63 H63 0.9500 .
C64 C65 1.372(3) .
C64 H64 0.9500 .
C65 C66 1.494(4) .
C66 H66A 0.9800 .
C66 H66B 0.9800 .
C66 H66C 0.9800 .
C1S C2S 1.367(7) .
C1S C3S 1.395(7) 2_676
C1S H1S 0.9500 .
C2S C3S 1.373(7) .
C2S H2S 0.9500 .
C3S C1S 1.395(7) 2_676
C3S H3S 0.9500 .
